data_4036610
loop_
_publ_author_name
'He, Xinwei'
'Tao, Jiajia'
'Hu, Xiaoqian'
'Wang, Hui'
'Shang, Yongjia'

_publ_section_title
;
 FeCl3-Mediated One-Pot Domino Reactions for the Synthesis of
 9-Aryl/9-Arylethynyl-2,3,4,9-tetrahydro-1H-xanthen-1-ones from
 Propargylic Amines/Diaryl Amines and 1,3-Cyclohexanediones.
;
_journal_issue 5
_journal_name_full 'The Journal of organic chemistry'
_journal_page_first 2062
_journal_page_last 2069
_journal_paper_doi 10.1021/acs.joc.6b00001
_journal_volume 81
_journal_year 2016
_chemical_formula_sum 'C20 H18 O3'
_chemical_formula_weight 306.34
_space_group_IT_number 14
_space_group_name_Hall '-P 2ybc'
_space_group_name_H-M_alt 'P 1 21/c 1'
_symmetry_cell_setting monoclinic
_symmetry_space_group_name_H-M 'P 1 21/c 1'
_atom_sites_solution_hydrogens geom
_atom_sites_solution_primary direct
_atom_sites_solution_secondary difmap
_audit_creation_method SHELXL-97
_cell_angle_alpha 90.00
_cell_angle_beta 94.9800(10)
_cell_angle_gamma 90.00
_cell_formula_units_Z 4
_cell_length_a 5.6299(7)
_cell_length_b 18.125(2)
_cell_length_c 15.3048(18)
_cell_measurement_reflns_used 7582
_cell_measurement_temperature 293(2)
_cell_measurement_theta_max 27.62
_cell_measurement_theta_min 2.25
_cell_volume 1555.8(3)
_computing_cell_refinement 'Bruker SMART'
_computing_data_collection 'Bruker SMART'
_computing_data_reduction 'Bruker SAINT'
_computing_molecular_graphics 'Bruker SHELXTL'
_computing_publication_material 'Bruker SHELXTL'
_computing_structure_refinement 'SHELXL-97 (Sheldrick, 1997)'
_computing_structure_solution 'SHELXS-97 (Sheldrick, 1990)'
_diffrn_ambient_temperature 293(2)
_diffrn_measured_fraction_theta_full 0.982
_diffrn_measured_fraction_theta_max 0.982
_diffrn_measurement_device_type 'CCD area detector'
_diffrn_measurement_method 'phi and omega scans'
_diffrn_radiation_monochromator graphite
_diffrn_radiation_source 'fine-focus sealed tube'
_diffrn_radiation_type MoK\a
_diffrn_radiation_wavelength 0.71073
_diffrn_reflns_av_R_equivalents 0.0208
_diffrn_reflns_av_sigmaI/netI 0.0170
_diffrn_reflns_limit_h_max 7
_diffrn_reflns_limit_h_min -7
_diffrn_reflns_limit_k_max 20
_diffrn_reflns_limit_k_min -23
_diffrn_reflns_limit_l_max 19
_diffrn_reflns_limit_l_min -19
_diffrn_reflns_number 13122
_diffrn_reflns_theta_full 27.64
_diffrn_reflns_theta_max 27.64
_diffrn_reflns_theta_min 1.75
_exptl_absorpt_coefficient_mu 0.087
_exptl_absorpt_correction_T_max 0.9845
_exptl_absorpt_correction_T_min 0.9802
_exptl_absorpt_correction_type multi-scan
_exptl_crystal_colour colorless
_exptl_crystal_density_diffrn 1.308
_exptl_crystal_density_method 'not measured'
_exptl_crystal_description block
_exptl_crystal_F_000 648
_exptl_crystal_size_max 0.23
_exptl_crystal_size_mid 0.19
_exptl_crystal_size_min 0.18
_refine_diff_density_max 0.211
_refine_diff_density_min -0.139
_refine_diff_density_rms 0.029
_refine_ls_extinction_coef 0.0137(18)
_refine_ls_extinction_expression Fc^*^=kFc[1+0.001xFc^2^\l^3^/sin(2\q)]^-1/4^
_refine_ls_extinction_method SHELXL
_refine_ls_goodness_of_fit_ref 1.056
_refine_ls_hydrogen_treatment mixed
_refine_ls_matrix_type full
_refine_ls_number_parameters 210
_refine_ls_number_reflns 3558
_refine_ls_number_restraints 0
_refine_ls_restrained_S_all 1.056
_refine_ls_R_factor_all 0.0455
_refine_ls_R_factor_gt 0.0382
_refine_ls_shift/su_max 0.000
_refine_ls_shift/su_mean 0.000
_refine_ls_structure_factor_coef Fsqd
_refine_ls_weighting_details 'calc w=1/[\s^2^(Fo^2^)+(0.0571P)^2^+0.2334P] where P=(Fo^2^+2Fc^2^)/3'
_refine_ls_weighting_scheme calc
_refine_ls_wR_factor_gt 0.1064
_refine_ls_wR_factor_ref 0.1131
_reflns_number_gt 2988
_reflns_number_total 3558
_reflns_threshold_expression >2sigma(I)
_cod_data_source_file jo6b00001_si_003.cif
_cod_data_source_block 150721a_0m
_cod_depositor_comments
;
The following automatic conversions were performed:

data item '_symmetry_cell_setting' value 'Monoclinic' was changed to
'monoclinic' in accordance with the
/home/saulius/struct/COD-crude-data/automatic-downloads/DataCite-retrospective/ACS/depositions/lib/dictionaries/cif_core.dic
dictionary named 'cif_core.dic' version 2.4.2 last updated on
2011-04-26.

Automatic conversion script
Id: cif_fix_values 6909 2019-04-08 15:41:33Z antanas 
;
_cod_original_sg_symbol_H-M P2(1)/c
_cod_database_code 4036610

loop_
_symmetry_equiv_pos_as_xyz
'x, y, z'
'-x, y+1/2, -z+1/2'
'-x, -y, -z'
'x, -y-1/2, z-1/2'

loop_
_atom_site_label
_atom_site_type_symbol
_atom_site_fract_x
_atom_site_fract_y
_atom_site_fract_z
_atom_site_U_iso_or_equiv
_atom_site_adp_type
_atom_site_occupancy
_atom_site_symmetry_multiplicity
_atom_site_calc_flag
_atom_site_refinement_flags
C1 C 0.6887(2) 0.13690(7) 0.36317(8) 0.0460(3) Uani 1 1 d .
C2 C 0.7818(3) 0.10196(8) 0.44889(9) 0.0611(4) Uani 1 1 d .
H2A H 0.7032 0.1246 0.4961 0.073 Uiso 1 1 calc R
H2B H 0.7409 0.0500 0.4474 0.073 Uiso 1 1 calc R
C3 C 1.0479(3) 0.10958(7) 0.46839(9) 0.0575(3) Uani 1 1 d .
H3A H 1.1285 0.0801 0.4271 0.069 Uiso 1 1 calc R
H3B H 1.0941 0.0912 0.5269 0.069 Uiso 1 1 calc R
C4 C 1.1240(2) 0.18956(6) 0.46195(8) 0.0484(3) Uani 1 1 d .
H4A H 1.0746 0.2168 0.5118 0.058 Uiso 1 1 calc R
H4B H 1.2964 0.1922 0.4635 0.058 Uiso 1 1 calc R
C5 C 1.0160(2) 0.22377(6) 0.37907(7) 0.0403(3) Uani 1 1 d .
O3 O 1.14189(15) 0.28413(4) 0.35669(5) 0.0474(2) Uani 1 1 d .
C6 C 1.0282(2) 0.33289(6) 0.29649(7) 0.0417(3) Uani 1 1 d .
C7 C 1.1313(2) 0.40328(6) 0.29416(8) 0.0467(3) Uani 1 1 d .
C8 C 1.0207(3) 0.45585(7) 0.23893(8) 0.0567(3) Uani 1 1 d .
H8 H 1.0865 0.5027 0.2356 0.068 Uiso 1 1 calc R
C9 C 0.8119(3) 0.43839(7) 0.18870(9) 0.0612(4) Uani 1 1 d .
H9 H 0.7368 0.4742 0.1526 0.073 Uiso 1 1 calc R
C10 C 0.7137(3) 0.36896(7) 0.19131(8) 0.0524(3) Uani 1 1 d .
H10 H 0.5735 0.3583 0.1569 0.063 Uiso 1 1 calc R
C11 C 0.8235(2) 0.31452(6) 0.24532(7) 0.0415(3) Uani 1 1 d .
C13 C 0.7261(2) 0.23676(6) 0.24765(7) 0.0396(2) Uani 1 1 d .
H13 H 0.5521 0.2398 0.2467 0.048 Uiso 1 1 calc R
C14 C 0.8191(2) 0.19993(6) 0.33202(7) 0.0397(3) Uani 1 1 d .
C15 C 0.78664(19) 0.19441(6) 0.16615(7) 0.0375(2) Uani 1 1 d .
C16 C 1.0005(2) 0.15742(7) 0.16292(8) 0.0458(3) Uani 1 1 d .
H16 H 1.1099 0.1563 0.2121 0.055 Uiso 1 1 calc R
C17 C 1.0524(3) 0.12190(8) 0.08638(9) 0.0565(3) Uani 1 1 d .
H17 H 1.1964 0.0970 0.0847 0.068 Uiso 1 1 calc R
C18 C 0.8928(3) 0.12326(8) 0.01314(9) 0.0611(4) Uani 1 1 d .
H18 H 0.9285 0.0992 -0.0378 0.073 Uiso 1 1 calc R
C19 C 0.6807(3) 0.16019(8) 0.01537(8) 0.0595(4) Uani 1 1 d .
H19 H 0.5727 0.1616 -0.0342 0.071 Uiso 1 1 calc R
C20 C 0.6282(2) 0.19531(7) 0.09150(8) 0.0485(3) Uani 1 1 d .
H20 H 0.4837 0.2200 0.0927 0.058 Uiso 1 1 calc R
C12 C 1.4316(3) 0.48584(8) 0.35441(12) 0.0700(4) Uani 1 1 d .
H12A H 1.4789 0.5000 0.2980 0.105 Uiso 1 1 calc R
H12B H 1.5683 0.4860 0.3965 0.105 Uiso 1 1 calc R
H12C H 1.3153 0.5202 0.3724 0.105 Uiso 1 1 calc R
O1 O 0.50777(18) 0.11397(6) 0.32216(6) 0.0623(3) Uani 1 1 d .
O2 O 1.33069(18) 0.41364(5) 0.34894(6) 0.0597(3) Uani 1 1 d .

loop_
_atom_site_aniso_label
_atom_site_aniso_U_11
_atom_site_aniso_U_22
_atom_site_aniso_U_33
_atom_site_aniso_U_23
_atom_site_aniso_U_13
_atom_site_aniso_U_12
C1 0.0579(7) 0.0399(6) 0.0412(6) -0.0016(5) 0.0094(5) -0.0022(5)
C2 0.0790(10) 0.0527(8) 0.0518(7) 0.0167(6) 0.0063(7) -0.0068(7)
C3 0.0792(10) 0.0431(7) 0.0496(7) 0.0101(5) 0.0019(6) 0.0085(6)
C4 0.0631(8) 0.0411(6) 0.0394(6) 0.0016(5) -0.0045(5) 0.0074(5)
C5 0.0525(6) 0.0325(5) 0.0360(5) 0.0011(4) 0.0032(4) 0.0025(4)
O3 0.0532(5) 0.0361(4) 0.0514(5) 0.0070(3) -0.0050(4) -0.0022(3)
C6 0.0543(7) 0.0341(5) 0.0372(5) 0.0028(4) 0.0063(5) 0.0038(5)
C7 0.0618(7) 0.0371(6) 0.0423(6) -0.0009(5) 0.0112(5) -0.0012(5)
C8 0.0882(10) 0.0351(6) 0.0479(7) 0.0049(5) 0.0129(7) -0.0008(6)
C9 0.0934(11) 0.0428(7) 0.0468(7) 0.0110(5) 0.0021(7) 0.0122(7)
C10 0.0699(8) 0.0460(7) 0.0404(6) 0.0042(5) -0.0008(5) 0.0088(6)
C11 0.0539(7) 0.0367(6) 0.0343(5) 0.0007(4) 0.0064(5) 0.0059(5)
C13 0.0410(6) 0.0411(6) 0.0365(5) 0.0023(4) 0.0018(4) 0.0020(4)
C14 0.0512(6) 0.0350(5) 0.0329(5) 0.0003(4) 0.0042(4) 0.0014(4)
C15 0.0416(6) 0.0361(5) 0.0343(5) 0.0021(4) 0.0003(4) -0.0059(4)
C16 0.0443(6) 0.0467(6) 0.0460(6) -0.0024(5) 0.0010(5) -0.0019(5)
C17 0.0586(8) 0.0509(7) 0.0627(8) -0.0061(6) 0.0200(6) -0.0031(6)
C18 0.0891(11) 0.0547(8) 0.0419(6) -0.0078(6) 0.0197(6) -0.0177(7)
C19 0.0820(10) 0.0575(8) 0.0369(6) 0.0000(5) -0.0074(6) -0.0165(7)
C20 0.0509(7) 0.0501(7) 0.0425(6) 0.0026(5) -0.0070(5) -0.0043(5)
C12 0.0770(10) 0.0430(7) 0.0900(11) -0.0066(7) 0.0068(8) -0.0138(7)
O1 0.0675(6) 0.0605(6) 0.0584(6) 0.0022(4) 0.0024(5) -0.0193(5)
O2 0.0684(6) 0.0412(5) 0.0679(6) 0.0027(4) -0.0025(5) -0.0116(4)

loop_
_atom_type_symbol
_atom_type_description
_atom_type_scat_dispersion_real
_atom_type_scat_dispersion_imag
_atom_type_scat_source
C C 0.0033 0.0016 'International Tables Vol C Tables 4.2.6.8 and 6.1.1.4'
H H 0.0000 0.0000 'International Tables Vol C Tables 4.2.6.8 and 6.1.1.4'
O O 0.0106 0.0060 'International Tables Vol C Tables 4.2.6.8 and 6.1.1.4'

loop_
_geom_angle_atom_site_label_1
_geom_angle_atom_site_label_2
_geom_angle_atom_site_label_3
_geom_angle
O1 C1 C14 121.25(11)
O1 C1 C2 120.98(12)
C14 C1 C2 117.75(11)
C3 C2 C1 113.43(11)
C3 C2 H2A 108.9
C1 C2 H2A 108.9
C3 C2 H2B 108.9
C1 C2 H2B 108.9
H2A C2 H2B 107.7
C2 C3 C4 110.86(11)
C2 C3 H3A 109.5
C4 C3 H3A 109.5
C2 C3 H3B 109.5
C4 C3 H3B 109.5
H3A C3 H3B 108.1
C5 C4 C3 110.81(10)
C5 C4 H4A 109.5
C3 C4 H4A 109.5
C5 C4 H4B 109.5
C3 C4 H4B 109.5
H4A C4 H4B 108.1
C14 C5 O3 123.20(10)
C14 C5 C4 125.43(11)
O3 C5 C4 111.37(10)
C5 O3 C6 117.17(9)
C11 C6 O3 122.49(10)
C11 C6 C7 122.22(11)
O3 C6 C7 115.24(11)
O2 C7 C8 125.94(11)
O2 C7 C6 115.64(10)
C8 C7 C6 118.40(12)
C9 C8 C7 119.79(12)
C9 C8 H8 120.1
C7 C8 H8 120.1
C10 C9 C8 121.14(12)
C10 C9 H9 119.4
C8 C9 H9 119.4
C9 C10 C11 120.30(13)
C9 C10 H10 119.9
C11 C10 H10 119.9
C6 C11 C10 118.14(11)
C6 C11 C13 119.91(10)
C10 C11 C13 121.94(11)
C14 C13 C11 109.45(9)
C14 C13 C15 113.06(9)
C11 C13 C15 109.97(9)
C14 C13 H13 108.1
C11 C13 H13 108.1
C15 C13 H13 108.1
C5 C14 C1 119.52(10)
C5 C14 C13 121.84(10)
C1 C14 C13 118.64(10)
C16 C15 C20 118.43(11)
C16 C15 C13 121.95(10)
C20 C15 C13 119.56(10)
C15 C16 C17 120.14(12)
C15 C16 H16 119.9
C17 C16 H16 119.9
C18 C17 C16 120.58(13)
C18 C17 H17 119.7
C16 C17 H17 119.7
C19 C18 C17 119.81(12)
C19 C18 H18 120.1
C17 C18 H18 120.1
C18 C19 C20 119.75(12)
C18 C19 H19 120.1
C20 C19 H19 120.1
C19 C20 C15 121.29(13)
C19 C20 H20 119.4
C15 C20 H20 119.4
O2 C12 H12A 109.5
O2 C12 H12B 109.5
H12A C12 H12B 109.5
O2 C12 H12C 109.5
H12A C12 H12C 109.5
H12B C12 H12C 109.5
C7 O2 C12 117.89(11)

loop_
_geom_bond_atom_site_label_1
_geom_bond_atom_site_label_2
_geom_bond_distance
C1 O1 1.2221(15)
C1 C14 1.4601(16)
C1 C2 1.5092(17)
C2 C3 1.508(2)
C2 H2A 0.9700
C2 H2B 0.9700
C3 C4 1.5174(17)
C3 H3A 0.9700
C3 H3B 0.9700
C4 C5 1.4930(15)
C4 H4A 0.9700
C4 H4B 0.9700
C5 C14 1.3399(16)
C5 O3 1.3633(13)
O3 C6 1.3919(13)
C6 C11 1.3767(17)
C6 C7 1.4035(16)
C7 O2 1.3544(16)
C7 C8 1.3853(18)
C8 C9 1.384(2)
C8 H8 0.9300
C9 C10 1.377(2)
C9 H9 0.9300
C10 C11 1.3966(16)
C10 H10 0.9300
C11 C13 1.5138(16)
C13 C14 1.5066(15)
C13 C15 1.5280(15)
C13 H13 0.9800
C15 C16 1.3829(17)
C15 C20 1.3873(15)
C16 C17 1.3897(17)
C16 H16 0.9300
C17 C18 1.375(2)
C17 H17 0.9300
C18 C19 1.372(2)
C18 H18 0.9300
C19 C20 1.3821(19)
C19 H19 0.9300
C20 H20 0.9300
C12 O2 1.4261(16)
C12 H12A 0.9600
C12 H12B 0.9600
C12 H12C 0.9600
